data_4317370
loop_
_publ_author_name
'Su-Yun Zhang'
'Chun-Li Hu'
'Chuan-Fu Sun'
'Jiang-Gao Mao'

_publ_section_title
;
 Syntheses and Crystal Structures of a Series of Alkaline Earth Vanadium
 Selenites and Tellurites
;
_journal_name_full 'Inorganic Chemistry'
_journal_page_first 11627
_journal_page_last 11636
_journal_paper_doi 10.1021/ic1020737
_journal_volume 49
_journal_year 2010
_chemical_formula_moiety 'O8 Sr Te V2'
_chemical_formula_sum 'O8 Sr Te V2'
_chemical_formula_weight 445.10
_chemical_name_systematic
; 
 ? 
;
_space_group_IT_number 2
_symmetry_cell_setting triclinic
_symmetry_space_group_name_Hall '-P 1'
_symmetry_space_group_name_H-M 'P -1'
_atom_sites_solution_hydrogens none
_atom_sites_solution_primary direct
_atom_sites_solution_secondary difmap
_audit_creation_method SHELXL-97
_cell_angle_alpha 84.27(2)
_cell_angle_beta 70.453(15)
_cell_angle_gamma 73.136(16)
_cell_formula_units_Z 8
_cell_length_a 10.196(4)
_cell_length_b 11.085(5)
_cell_length_c 13.995(6)
_cell_measurement_reflns_used 1116
_cell_measurement_temperature 293(2)
_cell_measurement_theta_max 27.4603
_cell_measurement_theta_min 2.2488
_cell_volume 1426.5(11)
_computing_structure_refinement 'SHELXL-97 (Sheldrick, 1997)'
_computing_structure_solution 'SHELXS-97 (Sheldrick, 1990)'
_diffrn_ambient_temperature 293(2)
_diffrn_measured_fraction_theta_full 0.993
_diffrn_measured_fraction_theta_max 0.993
_diffrn_measurement_device_type 'Mercury2 (2x2 bin mode)'
_diffrn_measurement_method CCD_Profile_fitting
_diffrn_radiation_monochromator graphite
_diffrn_radiation_source 'fine-focus sealed tube'
_diffrn_radiation_type MoK\a
_diffrn_radiation_wavelength 0.71073
_diffrn_reflns_av_R_equivalents 0.0239
_diffrn_reflns_av_sigmaI/netI 0.0372
_diffrn_reflns_limit_h_max 10
_diffrn_reflns_limit_h_min -13
_diffrn_reflns_limit_k_max 11
_diffrn_reflns_limit_k_min -14
_diffrn_reflns_limit_l_max 18
_diffrn_reflns_limit_l_min -18
_diffrn_reflns_number 12872
_diffrn_reflns_theta_full 27.48
_diffrn_reflns_theta_max 27.48
_diffrn_reflns_theta_min 2.25
_diffrn_standards_decay_% <1.0
_exptl_absorpt_coefficient_mu 14.032
_exptl_absorpt_correction_T_max 1.0000
_exptl_absorpt_correction_T_min 0.6412
_exptl_absorpt_correction_type multi-scan
_exptl_crystal_colour orange
_exptl_crystal_density_diffrn 4.145
_exptl_crystal_density_method 'not measured'
_exptl_crystal_description Prism
_exptl_crystal_F_000 1600
_exptl_crystal_size_max 0.1200
_exptl_crystal_size_mid 0.0600
_exptl_crystal_size_min 0.0200
_refine_diff_density_max 0.841
_refine_diff_density_min -1.318
_refine_diff_density_rms 0.199
_refine_ls_extinction_method none
_refine_ls_goodness_of_fit_ref 1.061
_refine_ls_hydrogen_treatment none
_refine_ls_matrix_type full
_refine_ls_number_parameters 433
_refine_ls_number_reflns 6506
_refine_ls_number_restraints 0
_refine_ls_restrained_S_all 1.061
_refine_ls_R_factor_all 0.0478
_refine_ls_R_factor_gt 0.0330
_refine_ls_shift/su_max 0.001
_refine_ls_shift/su_mean 0.000
_refine_ls_structure_factor_coef Fsqd
_refine_ls_weighting_details 'calc w=1/[\s^2^(Fo^2^)+(0.0270P)^2^+0.0000P] where P=(Fo^2^+2Fc^2^)/3'
_refine_ls_weighting_scheme calc
_refine_ls_wR_factor_gt 0.0633
_refine_ls_wR_factor_ref 0.0687
_reflns_number_gt 5109
_reflns_number_total 6506
_reflns_threshold_expression >2sigma(I)
_cod_data_source_file ic1020737_si_001_2.cif
_cod_data_source_block SrV2TeO8
_cod_depositor_comments
;
The following automatic conversions were performed:

'_exptl_absorpt_correction_type' value 'Multi-scan' changed to
'multi-scan' according to the built-in table from CIF Core dictionary
named 'cif_core.dic' version 2.4.1 from 2010-06-29.

Automatic conversion script
Id: cif_fix_values 1646 2011-03-28 12:23:43Z adriana 
;
_cod_original_cell_volume 1426.5(10)
_cod_database_code 4317370

loop_
_symmetry_equiv_pos_as_xyz
'x, y, z'
'-x, -y, -z'

loop_
_atom_site_label
_atom_site_type_symbol
_atom_site_fract_x
_atom_site_fract_y
_atom_site_fract_z
_atom_site_U_iso_or_equiv
_atom_site_adp_type
_atom_site_occupancy
_atom_site_symmetry_multiplicity
_atom_site_calc_flag
_atom_site_refinement_flags
_atom_site_disorder_assembly
_atom_site_disorder_group
Sr1 Sr 0.42996(5) 0.64337(5) 0.12547(4) 0.01203(11) Uani 1 1 d . . .
Sr2 Sr 0.06798(5) 0.81173(5) 0.56746(4) 0.01493(12) Uani 1 1 d . . .
Sr3 Sr 0.06523(5) 0.82456(5) 0.06593(4) 0.01292(12) Uani 1 1 d . . .
Sr4 Sr 0.55408(5) 0.36503(5) 0.36836(4) 0.01411(12) Uani 1 1 d . . .
V1 V 0.52132(9) 0.23166(9) 0.62234(7) 0.01039(19) Uani 1 1 d . . .
V2 V 0.34124(9) 0.08544(9) 0.44188(7) 0.00964(19) Uani 1 1 d . . .
V3 V -0.05917(9) 0.16802(9) 0.68164(7) 0.00976(19) Uani 1 1 d . . .
V4 V 0.16953(9) 0.52503(9) 0.38062(7) 0.0119(2) Uani 1 1 d . . .
V5 V 0.65454(9) -0.08251(9) 0.05872(7) 0.00991(19) Uani 1 1 d . . .
V6 V 0.50828(9) 0.23201(9) 0.11758(7) 0.01026(19) Uani 1 1 d . . .
V7 V 0.18916(9) 0.51790(9) -0.12113(7) 0.0125(2) Uani 1 1 d . . .
V8 V -0.07424(9) 0.17524(9) 0.18238(7) 0.00914(19) Uani 1 1 d . . .
Te1 Te 0.28915(3) 0.06501(3) 0.70144(3) 0.01017(8) Uani 1 1 d . . .
Te2 Te 0.21754(3) 0.45028(3) 0.61547(3) 0.01148(9) Uani 1 1 d . . .
Te3 Te 0.27605(3) 0.06658(3) 0.20105(3) 0.00998(8) Uani 1 1 d . . .
Te4 Te 0.20340(3) 0.45234(3) 0.12312(3) 0.01086(8) Uani 1 1 d . . .
O1 O 0.3180(4) 0.2251(4) 0.6736(3) 0.0158(9) Uani 1 1 d . . .
O2 O 0.5354(4) 0.0461(4) 0.6347(3) 0.0158(8) Uani 1 1 d . . .
O3 O 0.2813(4) 0.0361(4) 0.5709(3) 0.0166(9) Uani 1 1 d . . .
O4 O 0.0799(3) 0.1468(4) 0.7393(3) 0.0142(8) Uani 1 1 d . . .
O5 O 0.4215(4) 0.4031(4) 0.5929(3) 0.0170(9) Uani 1 1 d . . .
O6 O 0.2010(4) 0.6152(4) 0.6351(3) 0.0173(9) Uani 1 1 d . . .
O7 O 0.2713(4) 0.4719(4) 0.4661(3) 0.0191(9) Uani 1 1 d . . .
O8 O 0.5731(4) 0.2560(4) 0.7137(3) 0.0244(10) Uani 1 1 d . . .
O9 O 0.6595(4) 0.2193(4) 0.5158(3) 0.0175(9) Uani 1 1 d . . .
O10 O 0.4272(4) 0.1915(4) 0.4327(3) 0.0227(10) Uani 1 1 d . . .
O11 O 0.2021(4) 0.1411(4) 0.3975(3) 0.0196(9) Uani 1 1 d . . .
O12 O -0.1983(4) 0.1691(4) 0.7843(3) 0.0167(9) Uani 1 1 d . . .
O13 O -0.0807(4) 0.3069(4) 0.6027(3) 0.0182(9) Uani 1 1 d . . .
O14 O -0.0356(4) 0.0535(4) 0.6057(3) 0.0172(9) Uani 1 1 d . . .
O15 O 0.2924(4) 0.5017(4) 0.2660(3) 0.0267(10) Uani 1 1 d . . .
O16 O 0.0509(4) 0.4477(4) 0.3909(3) 0.0256(10) Uani 1 1 d . . .
O17 O 0.3032(4) 0.2265(4) 0.1699(3) 0.0152(8) Uani 1 1 d . . .
O18 O 0.5230(4) 0.0476(4) 0.1331(3) 0.0154(8) Uani 1 1 d . . .
O19 O 0.2732(4) 0.0344(4) 0.0710(3) 0.0164(9) Uani 1 1 d . . .
O20 O 0.0664(3) 0.1494(4) 0.2394(3) 0.0134(8) Uani 1 1 d . . .
O21 O 0.1727(4) 0.4342(4) -0.0034(3) 0.0208(9) Uani 1 1 d . . .
O22 O 0.2000(4) 0.6191(4) 0.1031(3) 0.0196(9) Uani 1 1 d . . .
O23 O 0.4109(3) 0.3964(4) 0.0687(3) 0.0134(8) Uani 1 1 d . . .
O24 O 0.5707(4) -0.1897(4) 0.0655(3) 0.0195(9) Uani 1 1 d . . .
O25 O 0.7881(4) -0.1357(4) 0.1085(3) 0.0181(9) Uani 1 1 d . . .
O26 O 0.6589(4) 0.2131(4) 0.0188(3) 0.0168(9) Uani 1 1 d . . .
O27 O 0.5430(4) 0.2637(4) 0.2143(3) 0.0203(9) Uani 1 1 d . . .
O28 O 0.1209(4) 0.4561(4) -0.1884(3) 0.0223(10) Uani 1 1 d . . .
O29 O 0.3616(4) 0.5032(4) -0.1856(3) 0.0204(9) Uani 1 1 d . . .
O30 O -0.0434(4) 0.0607(4) 0.1037(3) 0.0150(8) Uani 1 1 d . . .
O31 O -0.0981(4) 0.3139(4) 0.1051(3) 0.0157(8) Uani 1 1 d . . .
O32 O -0.2161(4) 0.1720(4) 0.2820(3) 0.0168(9) Uani 1 1 d . . .

loop_
_atom_site_aniso_label
_atom_site_aniso_U_11
_atom_site_aniso_U_22
_atom_site_aniso_U_33
_atom_site_aniso_U_23
_atom_site_aniso_U_13
_atom_site_aniso_U_12
Sr1 0.0111(2) 0.0145(3) 0.0102(3) -0.0008(2) -0.00302(19) -0.0034(2)
Sr2 0.0115(2) 0.0187(3) 0.0101(3) -0.0017(2) -0.0023(2) 0.0018(2)
Sr3 0.0117(2) 0.0136(3) 0.0100(3) -0.0008(2) -0.00300(19) 0.0013(2)
Sr4 0.0121(2) 0.0150(3) 0.0151(3) -0.0036(2) -0.0018(2) -0.0053(2)
V1 0.0094(4) 0.0120(5) 0.0097(5) -0.0013(4) -0.0030(3) -0.0026(4)
V2 0.0083(4) 0.0100(5) 0.0100(5) -0.0015(4) -0.0023(3) -0.0019(4)
V3 0.0111(4) 0.0104(5) 0.0083(5) -0.0001(4) -0.0038(3) -0.0028(4)
V4 0.0136(4) 0.0113(5) 0.0100(5) -0.0014(4) -0.0050(4) -0.0004(4)
V5 0.0083(4) 0.0117(5) 0.0095(5) -0.0022(4) -0.0023(3) -0.0023(4)
V6 0.0088(4) 0.0115(5) 0.0101(5) -0.0007(4) -0.0022(3) -0.0030(4)
V7 0.0139(4) 0.0105(5) 0.0135(5) -0.0005(4) -0.0061(4) -0.0019(4)
V8 0.0103(4) 0.0091(5) 0.0081(5) -0.0004(4) -0.0033(3) -0.0021(4)
Te1 0.01059(15) 0.01051(18) 0.00926(18) 0.00003(14) -0.00276(13) -0.00321(14)
Te2 0.01102(15) 0.01028(19) 0.0147(2) 0.00108(15) -0.00596(14) -0.00343(14)
Te3 0.01006(15) 0.00995(18) 0.00942(18) -0.00046(14) -0.00253(13) -0.00251(14)
Te4 0.01097(15) 0.00988(19) 0.01143(19) 0.00001(14) -0.00383(13) -0.00214(14)
O1 0.0122(16) 0.010(2) 0.021(2) 0.0032(17) -0.0019(16) -0.0019(16)
O2 0.0147(17) 0.011(2) 0.018(2) -0.0018(17) -0.0001(16) -0.0021(16)
O3 0.0217(18) 0.019(2) 0.009(2) -0.0006(17) -0.0033(16) -0.0078(18)
O4 0.0089(15) 0.022(2) 0.011(2) -0.0012(17) -0.0028(15) -0.0028(16)
O5 0.0109(16) 0.013(2) 0.027(2) 0.0070(18) -0.0084(17) -0.0040(16)
O6 0.0174(17) 0.013(2) 0.022(2) -0.0044(18) -0.0076(17) -0.0028(17)
O7 0.0157(17) 0.022(2) 0.020(2) -0.0007(18) -0.0085(17) -0.0022(18)
O8 0.028(2) 0.022(2) 0.027(3) -0.006(2) -0.018(2) 0.001(2)
O9 0.0131(16) 0.019(2) 0.014(2) -0.0016(18) 0.0035(15) -0.0040(17)
O10 0.0231(19) 0.022(2) 0.026(3) 0.003(2) -0.0060(18) -0.014(2)
O11 0.0165(17) 0.025(2) 0.019(2) -0.0002(19) -0.0096(17) -0.0038(18)
O12 0.0116(16) 0.024(2) 0.016(2) 0.0030(18) -0.0047(16) -0.0071(17)
O13 0.0221(19) 0.013(2) 0.014(2) -0.0008(17) -0.0039(17) 0.0016(17)
O14 0.0218(18) 0.017(2) 0.014(2) 0.0003(18) -0.0081(17) -0.0047(18)
O15 0.031(2) 0.025(3) 0.014(2) -0.0056(19) 0.0018(18) -0.002(2)
O16 0.0215(19) 0.018(2) 0.040(3) -0.010(2) -0.013(2) -0.0021(19)
O17 0.0108(16) 0.012(2) 0.022(2) 0.0012(17) -0.0034(16) -0.0051(16)
O18 0.0148(17) 0.012(2) 0.014(2) -0.0028(16) -0.0010(15) 0.0008(16)
O19 0.0210(18) 0.020(2) 0.008(2) -0.0023(17) -0.0022(16) -0.0075(18)
O20 0.0094(15) 0.017(2) 0.013(2) -0.0006(17) -0.0025(15) -0.0037(16)
O21 0.032(2) 0.018(2) 0.016(2) -0.0006(18) -0.0122(18) -0.0064(19)
O22 0.0216(19) 0.007(2) 0.033(3) 0.0009(18) -0.0147(18) -0.0016(17)
O23 0.0098(15) 0.012(2) 0.014(2) -0.0004(16) -0.0003(15) -0.0009(15)
O24 0.0175(18) 0.020(2) 0.022(2) 0.0009(19) -0.0065(17) -0.0066(18)
O25 0.0138(17) 0.022(2) 0.018(2) -0.0039(18) -0.0070(16) -0.0010(17)
O26 0.0107(16) 0.014(2) 0.023(2) 0.0016(18) -0.0009(16) -0.0042(16)
O27 0.0253(19) 0.023(2) 0.015(2) -0.0034(18) -0.0106(17) -0.0046(19)
O28 0.030(2) 0.020(2) 0.021(2) -0.0016(19) -0.0140(19) -0.006(2)
O29 0.0159(17) 0.020(2) 0.022(2) -0.0031(19) -0.0037(17) -0.0021(18)
O30 0.0198(18) 0.011(2) 0.014(2) -0.0031(17) -0.0056(16) -0.0017(17)
O31 0.0179(17) 0.013(2) 0.013(2) 0.0019(17) -0.0051(16) 0.0000(17)
O32 0.0130(17) 0.019(2) 0.018(2) -0.0032(18) -0.0026(16) -0.0046(17)

loop_
_atom_type_symbol
_atom_type_description
_atom_type_scat_dispersion_real
_atom_type_scat_dispersion_imag
_atom_type_scat_source
O O 0.0106 0.0060 'International Tables Vol C Tables 4.2.6.8 and 6.1.1.4'
Sr Sr -1.5307 3.2498 'International Tables Vol C Tables 4.2.6.8 and 6.1.1.4'
Te Te -0.5308 1.6751 'International Tables Vol C Tables 4.2.6.8 and 6.1.1.4'
V V 0.3005 0.5294 'International Tables Vol C Tables 4.2.6.8 and 6.1.1.4'

loop_
_geom_angle_atom_site_label_1
_geom_angle_atom_site_label_2
_geom_angle_atom_site_label_3
_geom_angle
_geom_angle_site_symmetry_1
_geom_angle_site_symmetry_3
_geom_angle_publ_flag
O8 V1 O9 108.1(2) . . ?
O8 V1 O5 101.3(2) . . ?
O9 V1 O5 94.02(18) . . ?
O8 V1 O1 110.7(2) . . ?
O9 V1 O1 141.27(18) . . ?
O5 V1 O1 79.01(15) . . ?
O8 V1 O2 103.02(19) . . ?
O9 V1 O2 95.26(18) . . ?
O5 V1 O2 149.77(15) . . ?
O1 V1 O2 75.78(15) . . ?
O8 V1 Te1 110.39(16) . . ?
O9 V1 Te1 129.40(15) . . ?
O5 V1 Te1 109.08(11) . . ?
O1 V1 Te1 30.91(11) . . ?
O2 V1 Te1 44.94(10) . . ?
O10 V2 O11 110.8(2) . . ?
O10 V2 O3 109.7(2) . . ?
O11 V2 O3 110.84(18) . . ?
O10 V2 O2 107.78(19) . 2_656 ?
O11 V2 O2 108.0(2) . 2_656 ?
O3 V2 O2 109.59(18) . 2_656 ?
O12 V3 O14 109.9(2) . . ?
O12 V3 O4 99.45(17) . . ?
O14 V3 O4 115.35(18) . . ?
O12 V3 O13 114.95(19) . . ?
O14 V3 O13 103.16(19) . . ?
O4 V3 O13 114.49(18) . . ?
O16 V4 O15 109.4(2) . . ?
O16 V4 O7 113.7(2) . . ?
O15 V4 O7 104.6(2) . . ?
O16 V4 O13 110.17(19) . 2_566 ?
O15 V4 O13 108.7(2) . 2_566 ?
O7 V4 O13 110.06(19) . 2_566 ?
O24 V5 O25 110.8(2) . . ?
O24 V5 O18 106.19(19) . . ?
O25 V5 O18 108.61(19) . . ?
O24 V5 O19 111.04(19) . 2_655 ?
O25 V5 O19 109.44(18) . 2_655 ?
O18 V5 O19 110.71(18) . 2_655 ?
O27 V6 O26 107.8(2) . . ?
O27 V6 O23 105.7(2) . . ?
O26 V6 O23 93.79(17) . . ?
O27 V6 O17 105.13(19) . . ?
O26 V6 O17 147.06(18) . . ?
O23 V6 O17 79.07(15) . . ?
O27 V6 O18 103.34(19) . . ?
O26 V6 O18 94.16(18) . . ?
O23 V6 O18 145.85(15) . . ?
O17 V6 O18 76.31(15) . . ?
O27 V6 Te3 106.40(15) . . ?
O26 V6 Te3 131.96(15) . . ?
O23 V6 Te3 108.29(10) . . ?
O17 V6 Te3 31.13(11) . . ?
O18 V6 Te3 45.26(10) . . ?
O28 V7 O29 108.2(2) . . ?
O28 V7 O21 108.6(2) . . ?
O29 V7 O21 110.13(19) . . ?
O28 V7 O31 109.23(18) . 2_565 ?
O29 V7 O31 107.43(19) . 2_565 ?
O21 V7 O31 113.15(19) . 2_565 ?
O32 V8 O30 109.4(2) . . ?
O32 V8 O31 114.53(18) . . ?
O30 V8 O31 102.92(19) . . ?
O32 V8 O20 101.79(17) . . ?
O30 V8 O20 112.29(18) . . ?
O31 V8 O20 116.08(17) . . ?
O1 Te1 O3 96.93(17) . . ?
O1 Te1 O4 87.77(16) . . ?
O3 Te1 O4 86.99(15) . . ?
O1 Te1 O2 70.73(14) . . ?
O3 Te1 O2 91.25(15) . . ?
O4 Te1 O2 158.07(15) . . ?
O1 Te1 O25 83.11(15) . 2_656 ?
O3 Te1 O25 161.90(13) . 2_656 ?
O4 Te1 O25 74.92(13) . 2_656 ?
O2 Te1 O25 105.71(12) . 2_656 ?
O1 Te1 V1 32.97(11) . . ?
O3 Te1 V1 96.82(11) . . ?
O4 Te1 V1 120.73(12) . . ?
O2 Te1 V1 37.82(10) . . ?
O25 Te1 V1 92.96(9) 2_656 . ?
O6 Te2 O5 92.11(16) . . ?
O6 Te2 O7 92.46(18) . . ?
O5 Te2 O7 85.08(15) . . ?
O6 Te2 O1 142.37(15) . . ?
O5 Te2 O1 65.86(14) . . ?
O7 Te2 O1 114.19(15) . . ?
O6 Te2 O28 80.63(16) . 1_556 ?
O5 Te2 O28 100.37(15) . 1_556 ?
O7 Te2 O28 171.29(15) . 1_556 ?
O1 Te2 O28 74.40(13) . 1_556 ?
O6 Te2 O16 80.97(14) . 2_566 ?
O5 Te2 O16 166.29(15) . 2_566 ?
O7 Te2 O16 83.42(14) . 2_566 ?
O1 Te2 O16 126.08(12) . 2_566 ?
O28 Te2 O16 90.22(13) 1_556 2_566 ?
O17 Te3 O19 95.87(17) . . ?
O17 Te3 O20 86.97(15) . . ?
O19 Te3 O20 88.76(15) . . ?
O17 Te3 O18 71.12(14) . . ?
O19 Te3 O18 89.73(14) . . ?
O20 Te3 O18 157.76(15) . . ?
O17 Te3 V6 33.56(10) . . ?
O19 Te3 V6 95.38(11) . . ?
O20 Te3 V6 120.53(12) . . ?
O18 Te3 V6 37.63(10) . . ?
O22 Te4 O23 92.89(16) . . ?
O22 Te4 O21 94.86(17) . . ?
O23 Te4 O21 94.70(17) . . ?
O22 Te4 O17 154.79(13) . . ?
O23 Te4 O17 67.73(13) . . ?
O21 Te4 O17 102.40(15) . . ?
O22 Te4 O15 76.18(16) . . ?
O23 Te4 O15 75.61(15) . . ?
O21 Te4 O15 166.23(15) . . ?
O17 Te4 O15 83.19(13) . . ?
Te1 O1 V1 116.11(18) . . ?
Te1 O1 Te2 145.35(17) . . ?
V1 O1 Te2 94.31(14) . . ?
V2 O2 V1 131.7(2) 2_656 . ?
V2 O2 Te1 121.88(19) 2_656 . ?
V1 O2 Te1 97.24(15) . . ?
V2 O3 Te1 140.4(2) . . ?
V3 O4 Te1 136.1(2) . . ?
Te2 O5 V1 120.50(19) . . ?
V4 O7 Te2 133.7(2) . . ?
V3 O13 V4 137.8(2) . 2_566 ?
V4 O15 Te4 115.5(2) . . ?
V4 O16 Te2 125.6(2) . 2_566 ?
Te3 O17 V6 115.31(18) . . ?
Te3 O17 Te4 148.04(17) . . ?
V6 O17 Te4 94.45(14) . . ?
V5 O18 V6 129.8(2) . . ?
V5 O18 Te3 125.0(2) . . ?
V6 O18 Te3 97.11(15) . . ?
V5 O19 Te3 137.9(2) 2_655 . ?
V8 O20 Te3 136.8(2) . . ?
V7 O21 Te4 136.8(2) . . ?
Te4 O23 V6 117.15(18) . . ?
V5 O25 Te1 112.57(19) . 2_656 ?
V7 O28 Te2 122.6(2) . 1_554 ?
V8 O31 V7 138.6(2) . 2_565 ?

loop_
_geom_bond_atom_site_label_1
_geom_bond_atom_site_label_2
_geom_bond_distance
_geom_bond_site_symmetry_2
_geom_bond_publ_flag
V1 O8 1.609(4) . ?
V1 O9 1.659(4) . ?
V1 O5 1.954(4) . ?
V1 O1 1.975(4) . ?
V1 O2 2.014(4) . ?
V1 Te1 3.2583(14) . ?
V2 O10 1.631(4) . ?
V2 O11 1.668(3) . ?
V2 O3 1.787(4) . ?
V2 O2 1.789(4) 2_656 ?
V3 O12 1.645(4) . ?
V3 O14 1.650(4) . ?
V3 O4 1.803(3) . ?
V3 O13 1.807(4) . ?
V4 O16 1.637(4) . ?
V4 O15 1.661(4) . ?
V4 O7 1.787(4) . ?
V4 O13 1.820(4) 2_566 ?
V5 O24 1.632(4) . ?
V5 O25 1.666(3) . ?
V5 O18 1.791(4) . ?
V5 O19 1.806(4) 2_655 ?
V6 O27 1.602(4) . ?
V6 O26 1.663(4) . ?
V6 O23 1.983(4) . ?
V6 O17 1.989(3) . ?
V6 O18 2.001(4) . ?
V6 Te3 3.2518(14) . ?
V7 O28 1.638(4) . ?
V7 O29 1.653(4) . ?
V7 O21 1.789(4) . ?
V7 O31 1.824(4) 2_565 ?
V8 O32 1.646(4) . ?
V8 O30 1.655(4) . ?
V8 O31 1.794(4) . ?
V8 O20 1.805(3) . ?
Te1 O1 1.864(4) . ?
Te1 O3 1.917(4) . ?
Te1 O4 1.967(3) . ?
Te1 O2 2.320(4) . ?
Te1 O25 2.640(4) 2_656 ?
Te2 O6 1.826(4) . ?
Te2 O5 1.913(3) . ?
Te2 O7 1.984(4) . ?
Te2 O1 2.571(4) . ?
Te2 O28 2.588(4) 1_556 ?
Te2 O16 2.669(4) 2_566 ?
Te3 O17 1.860(4) . ?
Te3 O19 1.901(4) . ?
Te3 O20 1.973(3) . ?
Te3 O18 2.328(4) . ?
Te4 O22 1.834(4) . ?
Te4 O23 1.923(3) . ?
Te4 O21 1.937(4) . ?
Te4 O17 2.524(4) . ?
Te4 O15 2.616(4) . ?
O2 V2 1.789(4) 2_656 ?
O13 V4 1.820(4) 2_566 ?
O16 Te2 2.669(4) 2_566 ?
O19 V5 1.806(4) 2_655 ?
O25 Te1 2.640(4) 2_656 ?
O28 Te2 2.588(4) 1_554 ?
O31 V7 1.824(4) 2_565 ?
